data_1557143
loop_
_publ_author_name
'Hirai, Yuichi'
'Wrona-Piotrowicz, Anna'
'Zakrzewski, Janusz'
'Brosseau, Arnaud'
'Guillot, R\'egis'
'M\'etivier, R\'emi'
'Allain, Cl\'emence'

_publ_section_title
;
 Mechanofluorochromism of pyrene-derived amidophosphonates.
;
_journal_issue 2
_journal_name_full
'Photochemical &amp; photobiological sciences : Official journal of the European Photochemistry Association and the European Society for Photobiology'
_journal_page_first 229
_journal_page_last 234
_journal_paper_doi 10.1039/c9pp00457b
_journal_volume 19
_journal_year 2020
_chemical_formula_moiety 'C23 H24 N O4 P'
_chemical_formula_sum 'C23 H24 N O4 P'
_chemical_formula_weight 409.40
_space_group_crystal_system monoclinic
_space_group_IT_number 14
_space_group_name_Hall '-P 2ybc'
_space_group_name_H-M_alt 'P 1 21/c 1'
_atom_sites_solution_hydrogens geom
_atom_sites_solution_primary difmap
_audit_block_doi 10.5517/ccdc.csd.cc247b6y
_audit_creation_method SHELXL-2018/3
_audit_update_record
;
2019-12-20 deposited with the CCDC.	2020-01-23 downloaded from the CCDC.
;
_cell_angle_alpha 90
_cell_angle_beta 101.488(2)
_cell_angle_gamma 90
_cell_formula_units_Z 4
_cell_length_a 14.1914(5)
_cell_length_b 9.0659(3)
_cell_length_c 16.0033(5)
_cell_measurement_reflns_used 9875
_cell_measurement_temperature 100(1)
_cell_measurement_theta_max 65.28
_cell_measurement_theta_min 3.18
_cell_volume 2017.70(12)
_computing_cell_refinement 'Bruker SAINT'
_computing_data_collection 'Bruker APEX3'
_computing_data_reduction 'Bruker SAINT'
_computing_structure_refinement 'SHELXL-2018/3 (Sheldrick, 2018)'
_computing_structure_solution 'SHELXS-97 (Sheldrick 2008)'
_diffrn_ambient_temperature 100(1)
_diffrn_measured_fraction_theta_full 0.999
_diffrn_measured_fraction_theta_max 0.999
_diffrn_measurement_device_type 'Bruker VENTURE PHOTON100 CMOS'
_diffrn_measurement_method '\f and \w scans'
_diffrn_radiation_probe x-ray
_diffrn_radiation_type CuK\a
_diffrn_radiation_wavelength 1.54178
_diffrn_reflns_av_R_equivalents 0.0601
_diffrn_reflns_av_unetI/netI 0.0398
_diffrn_reflns_Laue_measured_fraction_full 0.999
_diffrn_reflns_Laue_measured_fraction_max 0.999
_diffrn_reflns_limit_h_max 16
_diffrn_reflns_limit_h_min -16
_diffrn_reflns_limit_k_max 10
_diffrn_reflns_limit_k_min -10
_diffrn_reflns_limit_l_max 18
_diffrn_reflns_limit_l_min -18
_diffrn_reflns_number 20695
_diffrn_reflns_point_group_measured_fraction_full 0.999
_diffrn_reflns_point_group_measured_fraction_max 0.999
_diffrn_reflns_theta_full 65.304
_diffrn_reflns_theta_max 65.304
_diffrn_reflns_theta_min 3.178
_exptl_absorpt_coefficient_mu 1.458
_exptl_absorpt_correction_T_max 0.9526
_exptl_absorpt_correction_T_min 0.8324
_exptl_absorpt_correction_type multi-scan
_exptl_absorpt_process_details 'Bruker APEX3'
_exptl_crystal_colour colourless
_exptl_crystal_density_diffrn 1.348
_exptl_crystal_description plate
_exptl_crystal_F_000 864
_exptl_crystal_size_max 0.170
_exptl_crystal_size_mid 0.050
_exptl_crystal_size_min 0.019
_refine_diff_density_max 0.416
_refine_diff_density_min -0.281
_refine_diff_density_rms 0.054
_refine_ls_extinction_method none
_refine_ls_goodness_of_fit_ref 1.037
_refine_ls_hydrogen_treatment constr
_refine_ls_matrix_type full
_refine_ls_number_parameters 265
_refine_ls_number_reflns 3458
_refine_ls_number_restraints 0
_refine_ls_restrained_S_all 1.037
_refine_ls_R_factor_all 0.0658
_refine_ls_R_factor_gt 0.0473
_refine_ls_shift/su_max 0.000
_refine_ls_shift/su_mean 0.000
_refine_ls_structure_factor_coef Fsqd
_refine_ls_weighting_details 'w=1/[\s^2^(Fo^2^)+(0.0375P)^2^+2.5718P] where P=(Fo^2^+2Fc^2^)/3'
_refine_ls_weighting_scheme calc
_refine_ls_wR_factor_gt 0.1046
_refine_ls_wR_factor_ref 0.1147
_reflns_Friedel_coverage 0.000
_reflns_number_gt 2759
_reflns_number_total 3458
_reflns_threshold_expression 'I > 2\s(I)'
_cod_data_source_file c9pp00457b2.cif
_cod_data_source_block AP1
_cod_depositor_comments 'Adding full bibliography for 1557143--1557145.cif.'
_cod_original_sg_symbol_H-M 'P 21/c'
_cod_database_code 1557143
_shelx_space_group_comment
;
The symmetry employed for this shelxl refinement is uniquely defined
by the following loop, which should always be used as a source of
symmetry information in preference to the above space-group names.
They are only intended as comments.
;
_shelx_estimated_absorpt_t_min 0.801
_shelx_estimated_absorpt_t_max 0.975

loop_
_space_group_symop_operation_xyz
'x, y, z'
'-x, y+1/2, -z+1/2'
'-x, -y, -z'
'x, -y-1/2, z-1/2'

loop_
_atom_site_label
_atom_site_type_symbol
_atom_site_fract_x
_atom_site_fract_y
_atom_site_fract_z
_atom_site_U_iso_or_equiv
_atom_site_adp_type
_atom_site_occupancy
_atom_site_site_symmetry_order
_atom_site_calc_flag
_atom_site_refinement_flags_posn
_atom_site_refinement_flags_adp
C1 C 1.0603(2) 0.2933(3) 0.63013(18) 0.0323(6) Uani 1 1 d . .
H1 H 1.120431 0.275730 0.667137 0.039 Uiso 1 1 calc R U
C2 C 1.0161(2) 0.1815(3) 0.57921(18) 0.0342(7) Uani 1 1 d . .
H2 H 1.045892 0.087335 0.581607 0.041 Uiso 1 1 calc R U
C3 C 0.9291(2) 0.2038(3) 0.52458(18) 0.0310(6) Uani 1 1 d . .
H3 H 0.899885 0.124967 0.489692 0.037 Uiso 1 1 calc R U
C4 C 0.88298(18) 0.3412(3) 0.51978(16) 0.0251(6) Uani 1 1 d . .
C5 C 0.79317(18) 0.3686(3) 0.46257(17) 0.0255(6) Uani 1 1 d . .
H5 H 0.763367 0.291655 0.426445 0.031 Uiso 1 1 calc R U
C6 C 0.75018(18) 0.5026(3) 0.45927(16) 0.0252(6) Uani 1 1 d . .
H6 H 0.690719 0.517678 0.420821 0.030 Uiso 1 1 calc R U
C7 C 0.79267(17) 0.6228(3) 0.51277(15) 0.0215(5) Uani 1 1 d . .
C8 C 0.88244(17) 0.5974(3) 0.56886(15) 0.0226(5) Uani 1 1 d . .
C9 C 0.92753(18) 0.4569(3) 0.57252(15) 0.0235(5) Uani 1 1 d . .
C10 C 1.01805(18) 0.4324(3) 0.62819(16) 0.0259(6) Uani 1 1 d . .
C11 C 1.06107(19) 0.5522(3) 0.68060(17) 0.0301(6) Uani 1 1 d . .
H11 H 1.121239 0.537601 0.718085 0.036 Uiso 1 1 calc R U
C12 C 1.01823(18) 0.6849(3) 0.67793(17) 0.0283(6) Uani 1 1 d . .
H12 H 1.048473 0.761435 0.714162 0.034 Uiso 1 1 calc R U
C13 C 0.92828(18) 0.7137(3) 0.62191(16) 0.0240(6) Uani 1 1 d . .
C14 C 0.88578(18) 0.8524(3) 0.61580(16) 0.0266(6) Uani 1 1 d . .
H14 H 0.916097 0.930860 0.650376 0.032 Uiso 1 1 calc R U
C15 C 0.79962(18) 0.8769(3) 0.55971(16) 0.0248(6) Uani 1 1 d . .
H15 H 0.772604 0.973179 0.555338 0.030 Uiso 1 1 calc R U
C16 C 0.75155(17) 0.7644(3) 0.50957(16) 0.0225(5) Uani 1 1 d . .
C17 C 0.65819(17) 0.8035(3) 0.45159(16) 0.0232(5) Uani 1 1 d . .
C18 C 0.48522(17) 0.7585(3) 0.41617(16) 0.0217(5) Uani 1 1 d . .
H18 H 0.489952 0.843552 0.377463 0.026 Uiso 1 1 calc R U
C19 C 0.5317(2) 0.6614(3) 0.22478(17) 0.0353(7) Uani 1 1 d . .
H19A H 0.527935 0.766229 0.241189 0.042 Uiso 1 1 calc R U
H19B H 0.481969 0.643178 0.172943 0.042 Uiso 1 1 calc R U
C20 C 0.6290(2) 0.6282(3) 0.20756(19) 0.0366(7) Uani 1 1 d . .
H20A H 0.640212 0.688213 0.159514 0.055 Uiso 1 1 calc R U
H20B H 0.632891 0.523461 0.193557 0.055 Uiso 1 1 calc R U
H20C H 0.677976 0.651258 0.258296 0.055 Uiso 1 1 calc R U
C21 C 0.25105(19) 0.6295(3) 0.2974(2) 0.0386(7) Uani 1 1 d . .
H21A H 0.251625 0.602699 0.357490 0.046 Uiso 1 1 calc R U
H21B H 0.210588 0.718571 0.283647 0.046 Uiso 1 1 calc R U
C22 C 0.2094(2) 0.5082(3) 0.2418(2) 0.0417(7) Uani 1 1 d . .
H22A H 0.215945 0.529177 0.183117 0.063 Uiso 1 1 calc R U
H22B H 0.141097 0.498037 0.243777 0.063 Uiso 1 1 calc R U
H22C H 0.243103 0.416345 0.261107 0.063 Uiso 1 1 calc R U
C23 C 0.41680(18) 0.8015(3) 0.47460(17) 0.0288(6) Uani 1 1 d . .
H23A H 0.352449 0.818891 0.440300 0.043 Uiso 1 1 calc R U
H23B H 0.440108 0.891705 0.505738 0.043 Uiso 1 1 calc R U
H23C H 0.413927 0.721638 0.515271 0.043 Uiso 1 1 calc R U
N1 N 0.58102(14) 0.7268(2) 0.46456(13) 0.0222(5) Uani 1 1 d . .
H10 H 0.588812 0.656170 0.503054 0.027 Uiso 1 1 calc R U
O1 O 0.65386(13) 0.9032(2) 0.39939(12) 0.0354(5) Uani 1 1 d . .
O2 O 0.51546(12) 0.56601(18) 0.29395(10) 0.0252(4) Uani 1 1 d . .
O3 O 0.34942(12) 0.6626(2) 0.28753(11) 0.0296(4) Uani 1 1 d . .
O4 O 0.42266(13) 0.47043(19) 0.39967(11) 0.0278(4) Uani 1 1 d . .
P1 P 0.44001(4) 0.60028(7) 0.35070(4) 0.02159(18) Uani 1 1 d . .

loop_
_atom_site_aniso_label
_atom_site_aniso_U_11
_atom_site_aniso_U_22
_atom_site_aniso_U_33
_atom_site_aniso_U_23
_atom_site_aniso_U_13
_atom_site_aniso_U_12
C1 0.0313(14) 0.0345(15) 0.0338(15) 0.0112(13) 0.0128(12) 0.0080(12)
C2 0.0406(16) 0.0280(15) 0.0392(16) 0.0105(13) 0.0201(13) 0.0127(13)
C3 0.0390(16) 0.0223(14) 0.0359(16) 0.0029(12) 0.0179(13) 0.0030(12)
C4 0.0274(13) 0.0235(13) 0.0282(14) 0.0021(11) 0.0150(11) 0.0006(11)
C5 0.0275(13) 0.0228(13) 0.0289(14) -0.0039(11) 0.0121(11) -0.0035(11)
C6 0.0232(13) 0.0269(14) 0.0268(13) 0.0012(11) 0.0081(10) -0.0002(11)
C7 0.0231(12) 0.0206(13) 0.0231(13) 0.0012(10) 0.0099(10) -0.0019(10)
C8 0.0225(12) 0.0242(13) 0.0239(13) 0.0050(11) 0.0112(10) -0.0009(11)
C9 0.0270(13) 0.0238(13) 0.0233(13) 0.0048(11) 0.0136(11) 0.0020(11)
C10 0.0266(13) 0.0313(14) 0.0224(13) 0.0096(11) 0.0114(11) 0.0037(11)
C11 0.0246(13) 0.0408(16) 0.0248(14) 0.0074(12) 0.0044(11) -0.0018(12)
C12 0.0255(13) 0.0338(15) 0.0267(14) -0.0005(12) 0.0077(11) -0.0054(12)
C13 0.0250(13) 0.0268(14) 0.0221(13) 0.0010(11) 0.0094(10) -0.0034(11)
C14 0.0281(14) 0.0255(13) 0.0277(14) -0.0064(11) 0.0094(11) -0.0070(11)
C15 0.0263(13) 0.0192(13) 0.0315(14) -0.0016(11) 0.0119(11) -0.0008(10)
C16 0.0241(13) 0.0207(13) 0.0247(13) 0.0005(11) 0.0099(10) -0.0016(10)
C17 0.0238(13) 0.0206(13) 0.0260(13) -0.0001(11) 0.0069(10) 0.0018(10)
C18 0.0196(12) 0.0192(12) 0.0253(13) 0.0030(11) 0.0025(10) 0.0021(10)
C19 0.0470(17) 0.0349(16) 0.0273(15) 0.0109(13) 0.0153(13) 0.0075(13)
C20 0.0443(17) 0.0346(16) 0.0356(16) 0.0009(13) 0.0189(13) -0.0038(13)
C21 0.0238(14) 0.0449(18) 0.0451(18) -0.0031(15) 0.0024(12) 0.0036(13)
C22 0.0364(17) 0.0398(17) 0.0501(19) -0.0065(15) 0.0118(14) -0.0062(14)
C23 0.0270(14) 0.0271(14) 0.0324(15) -0.0036(12) 0.0063(11) 0.0043(11)
N1 0.0214(10) 0.0218(11) 0.0229(11) 0.0059(9) 0.0034(8) 0.0008(9)
O1 0.0299(10) 0.0355(11) 0.0410(11) 0.0191(10) 0.0075(9) -0.0005(9)
O2 0.0297(9) 0.0231(9) 0.0244(9) 0.0040(7) 0.0089(7) 0.0038(7)
O3 0.0216(9) 0.0355(10) 0.0302(10) 0.0069(8) 0.0018(8) 0.0008(8)
O4 0.0337(10) 0.0229(9) 0.0264(9) 0.0044(8) 0.0052(8) -0.0030(8)
P1 0.0220(3) 0.0205(3) 0.0221(3) 0.0027(3) 0.0038(2) 0.0006(3)

loop_
_atom_type_symbol
_atom_type_description
_atom_type_scat_dispersion_real
_atom_type_scat_dispersion_imag
_atom_type_scat_source
C C 0.0179 0.0091 'International Tables Vol C Tables 4.2.6.8 and 6.1.1.4'
H H 0.0000 0.0000 'International Tables Vol C Tables 4.2.6.8 and 6.1.1.4'
N N 0.0311 0.0181 'International Tables Vol C Tables 4.2.6.8 and 6.1.1.4'
O O 0.0495 0.0323 'International Tables Vol C Tables 4.2.6.8 and 6.1.1.4'
P P 0.2958 0.4342 'International Tables Vol C Tables 4.2.6.8 and 6.1.1.4'

loop_
_citation_id
_citation_doi
_citation_year
1 10.1039/C9PP00457B 2020

loop_
_geom_angle_atom_site_label_1
_geom_angle_atom_site_label_2
_geom_angle_atom_site_label_3
_geom_angle
C2 C1 C10 120.8(3)
C2 C1 H1 119.6
C10 C1 H1 119.6
C1 C2 C3 120.9(3)
C1 C2 H2 119.5
C3 C2 H2 119.5
C2 C3 C4 121.0(3)
C2 C3 H3 119.5
C4 C3 H3 119.5
C3 C4 C9 118.6(2)
C3 C4 C5 122.3(2)
C9 C4 C5 119.1(2)
C6 C5 C4 121.0(2)
C6 C5 H5 119.5
C4 C5 H5 119.5
C5 C6 C7 121.5(2)
C5 C6 H6 119.3
C7 C6 H6 119.3
C16 C7 C8 118.9(2)
C16 C7 C6 123.1(2)
C8 C7 C6 117.9(2)
C9 C8 C7 120.7(2)
C9 C8 C13 119.3(2)
C7 C8 C13 120.0(2)
C4 C9 C8 119.7(2)
C4 C9 C10 119.8(2)
C8 C9 C10 120.5(2)
C1 C10 C9 119.0(2)
C1 C10 C11 122.8(2)
C9 C10 C11 118.2(2)
C12 C11 C10 121.5(2)
C12 C11 H11 119.3
C10 C11 H11 119.3
C11 C12 C13 121.7(3)
C11 C12 H12 119.2
C13 C12 H12 119.2
C14 C13 C8 119.1(2)
C14 C13 C12 122.0(2)
C8 C13 C12 118.8(2)
C15 C14 C13 120.4(2)
C15 C14 H14 119.8
C13 C14 H14 119.8
C14 C15 C16 121.7(2)
C14 C15 H15 119.2
C16 C15 H15 119.2
C15 C16 C7 119.8(2)
C15 C16 C17 117.0(2)
C7 C16 C17 123.2(2)
O1 C17 N1 123.7(2)
O1 C17 C16 121.0(2)
N1 C17 C16 115.3(2)
N1 C18 C23 111.5(2)
N1 C18 P1 109.69(16)
C23 C18 P1 111.14(17)
N1 C18 H18 108.1
C23 C18 H18 108.1
P1 C18 H18 108.1
O2 C19 C20 108.2(2)
O2 C19 H19A 110.1
C20 C19 H19A 110.1
O2 C19 H19B 110.1
C20 C19 H19B 110.1
H19A C19 H19B 108.4
C19 C20 H20A 109.5
C19 C20 H20B 109.5
H20A C20 H20B 109.5
C19 C20 H20C 109.5
H20A C20 H20C 109.5
H20B C20 H20C 109.5
C22 C21 O3 111.5(2)
C22 C21 H21A 109.3
O3 C21 H21A 109.3
C22 C21 H21B 109.3
O3 C21 H21B 109.3
H21A C21 H21B 108.0
C21 C22 H22A 109.5
C21 C22 H22B 109.5
H22A C22 H22B 109.5
C21 C22 H22C 109.5
H22A C22 H22C 109.5
H22B C22 H22C 109.5
C18 C23 H23A 109.5
C18 C23 H23B 109.5
H23A C23 H23B 109.5
C18 C23 H23C 109.5
H23A C23 H23C 109.5
H23B C23 H23C 109.5
C17 N1 C18 121.2(2)
C17 N1 H10 119.4
C18 N1 H10 119.4
C19 O2 P1 123.47(16)
C21 O3 P1 122.02(17)
O4 P1 O2 111.01(10)
O4 P1 O3 115.49(10)
O2 P1 O3 105.30(10)
O4 P1 C18 113.86(11)
O2 P1 C18 106.70(10)
O3 P1 C18 103.68(11)

loop_
_geom_bond_atom_site_label_1
_geom_bond_atom_site_label_2
_geom_bond_distance
C1 C2 1.372(4)
C1 C10 1.394(4)
C1 H1 0.9500
C2 C3 1.379(4)
C2 H2 0.9500
C3 C4 1.401(4)
C3 H3 0.9500
C4 C9 1.414(4)
C4 C5 1.435(4)
C5 C6 1.356(4)
C5 H5 0.9500
C6 C7 1.441(3)
C6 H6 0.9500
C7 C16 1.407(3)
C7 C8 1.423(3)
C8 C9 1.421(3)
C8 C13 1.427(3)
C9 C10 1.428(3)
C10 C11 1.432(4)
C11 C12 1.345(4)
C11 H11 0.9500
C12 C13 1.430(4)
C12 H12 0.9500
C13 C14 1.389(4)
C14 C15 1.383(4)
C14 H14 0.9500
C15 C16 1.390(3)
C15 H15 0.9500
C16 C17 1.501(3)
C17 O1 1.224(3)
C17 N1 1.348(3)
C18 N1 1.453(3)
C18 C23 1.527(3)
C18 P1 1.816(2)
C18 H18 1.0000
C19 O2 1.459(3)
C19 C20 1.493(4)
C19 H19A 0.9900
C19 H19B 0.9900
C20 H20A 0.9800
C20 H20B 0.9800
C20 H20C 0.9800
C21 C22 1.463(4)
C21 O3 1.467(3)
C21 H21A 0.9900
C21 H21B 0.9900
C22 H22A 0.9800
C22 H22B 0.9800
C22 H22C 0.9800
C23 H23A 0.9800
C23 H23B 0.9800
C23 H23C 0.9800
N1 H10 0.8800
O2 P1 1.5669(18)
O3 P1 1.5739(18)
O4 P1 1.4621(18)
